data_1504124
loop_
_publ_author_name
'Geng, Chang-An'
'Jiang, Zhi-Yong'
'Ma, Yun-Bao'
'Luo, Jie'
'Zhang, Xue-Mei'
'Wang, Hong-Ling'
'Shen, Yong'
'Zuo, Ai-Xue'
'Zhou, Jun'
'Chen, Ji-Jun'

_publ_section_title
;
 Swerilactones A and B, anti-HBV new lactones from a tradtional Chinese
 herb: Swertia mileensis as a treatment for viral hepatitis.
;
_journal_issue 18
_journal_name_full 'Organic letters'
_journal_page_first 4120
_journal_page_last 4123
_journal_paper_doi 10.1021/ol901592f
_journal_volume 11
_journal_year 2009
_chemical_formula_sum 'C18 H20 O6'
_chemical_formula_weight 332.34
_chemical_name_systematic
; 
 ? 
;
_space_group_IT_number 14
_symmetry_cell_setting monoclinic
_symmetry_space_group_name_Hall '-P 2ybc'
_symmetry_space_group_name_H-M 'P 1 21/c 1'
_atom_sites_solution_hydrogens geom
_atom_sites_solution_primary direct
_atom_sites_solution_secondary difmap
_audit_creation_method SHELXL-97
_cell_angle_alpha 90.00
_cell_angle_beta 95.16(3)
_cell_angle_gamma 90.00
_cell_formula_units_Z 4
_cell_length_a 9.1170(18)
_cell_length_b 8.6280(17)
_cell_length_c 19.717(4)
_cell_measurement_reflns_used 25
_cell_measurement_temperature 293(2)
_cell_measurement_theta_max 12
_cell_measurement_theta_min 9
_cell_volume 1544.7(5)
_computing_cell_refinement 'CAD4 EXPRESS'
_computing_data_collection 'CAD4 EXPRESS(Enraf-Nonius,1994)'
_computing_data_reduction 'XCAD4(Harms & Wocadlo,1995)'
_computing_structure_refinement 'SHELXL-97 (Sheldrick, 1997)'
_computing_structure_solution 'SHELXS-97 (Sheldrick, 1990)'
_diffrn_ambient_temperature 293(2)
_diffrn_measured_fraction_theta_full 1.000
_diffrn_measured_fraction_theta_max 1.000
_diffrn_measurement_device_type 'Nonius cad4'
_diffrn_measurement_method \w/2\q
_diffrn_radiation_monochromator graphite
_diffrn_radiation_source 'fine-focus sealed tube'
_diffrn_radiation_type MoK\a
_diffrn_radiation_wavelength 0.71073
_diffrn_reflns_av_R_equivalents 0.0412
_diffrn_reflns_av_sigmaI/netI 0.0912
_diffrn_reflns_limit_h_max 10
_diffrn_reflns_limit_h_min 0
_diffrn_reflns_limit_k_max 10
_diffrn_reflns_limit_k_min 0
_diffrn_reflns_limit_l_max 23
_diffrn_reflns_limit_l_min -23
_diffrn_reflns_number 2982
_diffrn_reflns_theta_full 25.27
_diffrn_reflns_theta_max 25.27
_diffrn_reflns_theta_min 2.07
_diffrn_standards_decay_% 1
_diffrn_standards_interval_count 200
_diffrn_standards_interval_time 2h
_diffrn_standards_number 3
_exptl_absorpt_coefficient_mu 0.107
_exptl_absorpt_correction_T_max 0.9947
_exptl_absorpt_correction_T_min 0.9789
_exptl_absorpt_correction_type psi-scan
_exptl_crystal_density_diffrn 1.429
_exptl_crystal_density_method 'not measured'
_exptl_crystal_F_000 704
_exptl_crystal_size_max 0.20
_exptl_crystal_size_mid 0.10
_exptl_crystal_size_min 0.05
_refine_diff_density_max 0.238
_refine_diff_density_min -0.267
_refine_diff_density_rms 0.060
_refine_ls_extinction_method none
_refine_ls_goodness_of_fit_ref 1.001
_refine_ls_hydrogen_treatment constr
_refine_ls_matrix_type full
_refine_ls_number_parameters 217
_refine_ls_number_reflns 2795
_refine_ls_number_restraints 0
_refine_ls_restrained_S_all 1.001
_refine_ls_R_factor_all 0.1456
_refine_ls_R_factor_gt 0.0675
_refine_ls_shift/su_max 0.000
_refine_ls_shift/su_mean 0.000
_refine_ls_structure_factor_coef Fsqd
_refine_ls_weighting_details 'calc w=1/[\s^2^(Fo^2^)+(0.0600P)^2^+1.7000P] where P=(Fo^2^+2Fc^2^)/3'
_refine_ls_weighting_scheme calc
_refine_ls_wR_factor_gt 0.1382
_refine_ls_wR_factor_ref 0.1849
_reflns_number_gt 1468
_reflns_number_total 2795
_reflns_threshold_expression >2sigma(I)
_cod_data_source_file ol901592f_si_002.cif
_cod_data_source_block x
_cod_depositor_comments
;
The following automatic conversions were performed:

'_symmetry_cell_setting' value 'Monoclinic' changed to 'monoclinic'
according to /home/saulius/struct/CIF-dictionaries/cif_core.dic
dictionary named 'cif_core.dic' version 2.4.2 from 2011-04-26.

Automatic conversion script
Id: cif_fix_values 1715 2011-07-08 13:25:40Z adriana 
;
_cod_original_sg_symbol_H-M P21/C
_cod_database_code 1504124

loop_
_symmetry_equiv_pos_as_xyz
'x, y, z'
'-x, y+1/2, -z+1/2'
'-x, -y, -z'
'x, -y-1/2, z-1/2'

loop_
_atom_site_label
_atom_site_type_symbol
_atom_site_fract_x
_atom_site_fract_y
_atom_site_fract_z
_atom_site_U_iso_or_equiv
_atom_site_adp_type
_atom_site_occupancy
_atom_site_symmetry_multiplicity
_atom_site_calc_flag
_atom_site_refinement_flags
O1 O 0.0504(3) 0.4485(3) 0.09848(15) 0.0430(8) Uani 1 1 d .
C1 C -0.0232(6) 0.4441(7) 0.2124(3) 0.0667(17) Uani 1 1 d .
H1A H -0.1131 0.4956 0.1965 0.100 Uiso 1 1 calc R
H1B H 0.0504 0.5200 0.2266 0.100 Uiso 1 1 calc R
H1C H -0.0403 0.3786 0.2503 0.100 Uiso 1 1 calc R
O2 O 0.3098(3) 0.0496(3) 0.12801(15) 0.0438(8) Uani 1 1 d .
H2A H 0.2876 -0.0396 0.1172 0.066 Uiso 1 1 calc R
C2 C 0.0299(5) 0.3464(6) 0.1554(2) 0.0456(12) Uani 1 1 d .
H2B H -0.0481 0.2723 0.1408 0.055 Uiso 1 1 calc R
O3 O 0.2693(4) 0.7349(4) 0.09611(17) 0.0576(10) Uani 1 1 d .
C3 C 0.1704(5) 0.2566(5) 0.1726(2) 0.0348(11) Uani 1 1 d .
H3A H 0.1623 0.1959 0.2141 0.042 Uiso 1 1 calc R
O4 O 0.3558(4) 0.6868(3) 0.20101(16) 0.0513(9) Uani 1 1 d .
C4 C 0.1872(5) 0.1474(5) 0.1127(2) 0.0365(11) Uani 1 1 d .
H4A H 0.0984 0.0835 0.1052 0.044 Uiso 1 1 calc R
O5 O 0.0927(3) 0.0834(4) -0.04468(14) 0.0442(8) Uani 1 1 d .
C5 C 0.2000(5) 0.2535(5) 0.0482(2) 0.0324(10) Uani 1 1 d .
O6 O 0.2318(4) -0.0477(4) -0.10929(18) 0.0651(11) Uani 1 1 d .
C6 C 0.1870(5) 0.4233(5) 0.0699(2) 0.0352(11) Uani 1 1 d .
H6A H 0.1902 0.4895 0.0297 0.042 Uiso 1 1 calc R
C7 C 0.3154(5) 0.4677(5) 0.1222(2) 0.0306(10) Uani 1 1 d .
C8 C 0.2902(5) 0.3724(5) 0.1846(2) 0.0313(10) Uani 1 1 d .
C9 C 0.3075(5) 0.6398(5) 0.1381(2) 0.0396(12) Uani 1 1 d .
C10 C 0.4081(6) 0.5784(5) 0.2549(2) 0.0502(13) Uani 1 1 d .
H10A H 0.5142 0.5680 0.2556 0.060 Uiso 1 1 calc R
H10B H 0.3862 0.6200 0.2986 0.060 Uiso 1 1 calc R
C11 C 0.3404(5) 0.4265(5) 0.2455(2) 0.0406(12) Uani 1 1 d .
H11A H 0.3319 0.3646 0.2835 0.049 Uiso 1 1 calc R
C12 C 0.3442(5) 0.2250(5) 0.0191(2) 0.0340(10) Uani 1 1 d .
C13 C 0.4776(5) 0.2815(5) 0.0598(2) 0.0396(11) Uani 1 1 d .
H13A H 0.5596 0.2798 0.0317 0.047 Uiso 1 1 calc R
H13B H 0.5008 0.2112 0.0977 0.047 Uiso 1 1 calc R
C14 C 0.4614(5) 0.4469(5) 0.0880(2) 0.0362(11) Uani 1 1 d .
H14A H 0.4566 0.5174 0.0489 0.043 Uiso 1 1 calc R
C15 C 0.5998(5) 0.4864(6) 0.1320(3) 0.0526(14) Uani 1 1 d .
H15A H 0.6837 0.4701 0.1067 0.079 Uiso 1 1 calc R
H15B H 0.6076 0.4212 0.1716 0.079 Uiso 1 1 calc R
H15C H 0.5965 0.5930 0.1457 0.079 Uiso 1 1 calc R
C16 C 0.0755(5) 0.2233(5) -0.0073(2) 0.0403(11) Uani 1 1 d .
H16A H -0.0169 0.2185 0.0135 0.048 Uiso 1 1 calc R
H16B H 0.0696 0.3099 -0.0388 0.048 Uiso 1 1 calc R
C17 C 0.2229(6) 0.0533(6) -0.0676(2) 0.0438(12) Uani 1 1 d .
C18 C 0.3503(5) 0.1390(5) -0.0367(2) 0.0422(12) Uani 1 1 d .
H18A H 0.4387 0.1332 -0.0566 0.051 Uiso 1 1 calc R

loop_
_atom_site_aniso_label
_atom_site_aniso_U_11
_atom_site_aniso_U_22
_atom_site_aniso_U_33
_atom_site_aniso_U_23
_atom_site_aniso_U_13
_atom_site_aniso_U_12
O1 0.0384(19) 0.0401(19) 0.0490(19) -0.0096(16) -0.0039(15) 0.0060(16)
C1 0.051(3) 0.084(4) 0.066(4) -0.029(3) 0.012(3) -0.002(3)
O2 0.051(2) 0.0266(16) 0.052(2) 0.0033(15) -0.0073(16) 0.0045(16)
C2 0.035(3) 0.051(3) 0.051(3) -0.010(3) 0.004(2) -0.011(2)
O3 0.087(3) 0.0264(18) 0.055(2) 0.0063(17) -0.0179(19) 0.0041(18)
C3 0.041(3) 0.032(2) 0.031(2) 0.000(2) 0.001(2) -0.009(2)
O4 0.073(2) 0.0320(18) 0.045(2) -0.0069(16) -0.0132(17) -0.0023(17)
C4 0.039(3) 0.030(2) 0.039(3) -0.004(2) 0.001(2) -0.004(2)
O5 0.050(2) 0.045(2) 0.0370(18) -0.0149(15) -0.0022(15) -0.0073(17)
C5 0.035(2) 0.031(2) 0.030(2) -0.0021(19) -0.0076(19) 0.003(2)
O6 0.076(3) 0.061(2) 0.058(2) -0.032(2) 0.012(2) -0.002(2)
C6 0.045(3) 0.026(2) 0.033(2) -0.001(2) -0.007(2) 0.004(2)
C7 0.039(3) 0.021(2) 0.029(2) -0.0004(18) -0.0075(19) 0.000(2)
C8 0.039(3) 0.024(2) 0.030(2) -0.0017(19) -0.0064(19) 0.0041(19)
C9 0.047(3) 0.027(2) 0.043(3) -0.003(2) -0.006(2) -0.008(2)
C10 0.062(3) 0.043(3) 0.043(3) -0.003(2) -0.011(2) -0.008(3)
C11 0.051(3) 0.037(3) 0.031(2) 0.004(2) -0.007(2) -0.002(2)
C12 0.044(3) 0.021(2) 0.036(2) 0.003(2) -0.003(2) -0.001(2)
C13 0.038(3) 0.040(3) 0.041(3) 0.004(2) 0.002(2) 0.003(2)
C14 0.040(3) 0.031(2) 0.035(2) 0.006(2) -0.006(2) -0.004(2)
C15 0.044(3) 0.055(3) 0.058(3) -0.006(3) 0.000(2) -0.016(3)
C16 0.047(3) 0.033(3) 0.039(2) -0.008(2) -0.005(2) 0.008(2)
C17 0.056(3) 0.044(3) 0.031(2) -0.002(2) 0.003(2) 0.002(3)
C18 0.047(3) 0.041(3) 0.039(3) -0.005(2) 0.007(2) -0.003(2)

loop_
_atom_type_symbol
_atom_type_description
_atom_type_scat_dispersion_real
_atom_type_scat_dispersion_imag
_atom_type_scat_source
C C 0.0033 0.0016 'International Tables Vol C Tables 4.2.6.8 and 6.1.1.4'
H H 0.0000 0.0000 'International Tables Vol C Tables 4.2.6.8 and 6.1.1.4'
O O 0.0106 0.0060 'International Tables Vol C Tables 4.2.6.8 and 6.1.1.4'

loop_
_geom_angle_atom_site_label_1
_geom_angle_atom_site_label_2
_geom_angle_atom_site_label_3
_geom_angle
C6 O1 C2 112.9(3)
C2 C1 H1A 109.5
C2 C1 H1B 109.5
H1A C1 H1B 109.5
C2 C1 H1C 109.5
H1A C1 H1C 109.5
H1B C1 H1C 109.5
C4 O2 H2A 109.5
O1 C2 C3 108.7(4)
O1 C2 C1 107.9(4)
C3 C2 C1 116.0(4)
O1 C2 H2B 108.0
C3 C2 H2B 108.0
C1 C2 H2B 108.0
C8 C3 C2 106.7(4)
C8 C3 C4 114.5(4)
C2 C3 C4 106.5(3)
C8 C3 H3A 109.6
C2 C3 H3A 109.6
C4 C3 H3A 109.6
C9 O4 C10 122.5(3)
O2 C4 C3 109.6(3)
O2 C4 C5 113.8(4)
C3 C4 C5 106.5(3)
O2 C4 H4A 108.9
C3 C4 H4A 108.9
C5 C4 H4A 108.9
C17 O5 C16 118.8(4)
C12 C5 C16 108.6(3)
C12 C5 C6 110.9(4)
C16 C5 C6 107.0(3)
C12 C5 C4 110.1(3)
C16 C5 C4 111.9(4)
C6 C5 C4 108.3(3)
O1 C6 C5 110.4(4)
O1 C6 C7 109.7(3)
C5 C6 C7 110.6(3)
O1 C6 H6A 108.7
C5 C6 H6A 108.7
C7 C6 H6A 108.7
C8 C7 C9 110.4(4)
C8 C7 C6 104.3(3)
C9 C7 C6 109.6(3)
C8 C7 C14 119.2(3)
C9 C7 C14 105.1(4)
C6 C7 C14 108.1(3)
C11 C8 C3 124.7(4)
C11 C8 C7 118.6(4)
C3 C8 C7 113.5(3)
O3 C9 O4 118.9(4)
O3 C9 C7 122.9(4)
O4 C9 C7 118.0(4)
C11 C10 O4 112.1(4)
C11 C10 H10A 109.2
O4 C10 H10A 109.2
C11 C10 H10B 109.2
O4 C10 H10B 109.2
H10A C10 H10B 107.9
C8 C11 C10 122.7(4)
C8 C11 H11A 118.7
C10 C11 H11A 118.7
C18 C12 C13 122.6(4)
C18 C12 C5 120.6(4)
C13 C12 C5 116.4(4)
C12 C13 C14 113.6(4)
C12 C13 H13A 108.9
C14 C13 H13A 108.9
C12 C13 H13B 108.9
C14 C13 H13B 108.9
H13A C13 H13B 107.7
C15 C14 C13 108.3(4)
C15 C14 C7 115.5(4)
C13 C14 C7 112.1(3)
C15 C14 H14A 106.8
C13 C14 H14A 106.8
C7 C14 H14A 106.8
C14 C15 H15A 109.5
C14 C15 H15B 109.5
H15A C15 H15B 109.5
C14 C15 H15C 109.5
H15A C15 H15C 109.5
H15B C15 H15C 109.5
O5 C16 C5 113.9(3)
O5 C16 H16A 108.8
C5 C16 H16A 108.8
O5 C16 H16B 108.8
C5 C16 H16B 108.8
H16A C16 H16B 107.7
O6 C17 O5 119.3(5)
O6 C17 C18 123.4(5)
O5 C17 C18 117.2(4)
C12 C18 C17 122.4(5)
C12 C18 H18A 118.8
C17 C18 H18A 118.8

loop_
_geom_bond_atom_site_label_1
_geom_bond_atom_site_label_2
_geom_bond_distance
O1 C6 1.429(5)
O1 C2 1.452(5)
C1 C2 1.519(6)
C1 H1A 0.9600
C1 H1B 0.9600
C1 H1C 0.9600
O2 C4 1.411(5)
O2 H2A 0.8200
C2 C3 1.510(6)
C2 H2B 0.9800
O3 C9 1.195(5)
C3 C8 1.484(5)
C3 C4 1.528(6)
C3 H3A 0.9800
O4 C9 1.341(5)
O4 C10 1.463(5)
C4 C5 1.581(6)
C4 H4A 0.9800
O5 C17 1.334(5)
O5 C16 1.430(5)
C5 C12 1.501(6)
C5 C16 1.526(5)
C5 C6 1.534(6)
O6 C17 1.205(5)
C6 C7 1.537(5)
C6 H6A 0.9800
C7 C8 1.515(6)
C7 C9 1.520(6)
C7 C14 1.555(6)
C8 C11 1.330(5)
C10 C11 1.454(6)
C10 H10A 0.9700
C10 H10B 0.9700
C11 H11A 0.9300
C12 C18 1.331(6)
C12 C13 1.479(6)
C13 C14 1.543(6)
C13 H13A 0.9700
C13 H13B 0.9700
C14 C15 1.505(6)
C14 H14A 0.9800
C15 H15A 0.9600
C15 H15B 0.9600
C15 H15C 0.9600
C16 H16A 0.9700
C16 H16B 0.9700
C17 C18 1.463(6)
C18 H18A 0.9300

loop_
_geom_torsion_atom_site_label_1
_geom_torsion_atom_site_label_2
_geom_torsion_atom_site_label_3
_geom_torsion_atom_site_label_4
_geom_torsion
C6 O1 C2 C3 7.0(5)
C6 O1 C2 C1 133.5(4)
O1 C2 C3 C8 54.9(4)
C1 C2 C3 C8 -66.8(5)
O1 C2 C3 C4 -67.8(4)
C1 C2 C3 C4 170.5(4)
C8 C3 C4 O2 67.4(5)
C2 C3 C4 O2 -174.8(4)
C8 C3 C4 C5 -56.1(5)
C2 C3 C4 C5 61.6(4)
O2 C4 C5 C12 -0.9(5)
C3 C4 C5 C12 120.0(4)
O2 C4 C5 C16 120.0(4)
C3 C4 C5 C16 -119.1(4)
O2 C4 C5 C6 -122.3(4)
C3 C4 C5 C6 -1.3(5)
C2 O1 C6 C5 56.2(4)
C2 O1 C6 C7 -65.9(4)
C12 C5 C6 O1 -179.1(3)
C16 C5 C6 O1 62.6(4)
C4 C5 C6 O1 -58.2(4)
C12 C5 C6 C7 -57.5(4)
C16 C5 C6 C7 -175.8(4)
C4 C5 C6 C7 63.3(5)
O1 C6 C7 C8 55.1(4)
C5 C6 C7 C8 -66.8(4)
O1 C6 C7 C9 -63.0(4)
C5 C6 C7 C9 175.0(4)
O1 C6 C7 C14 -177.1(3)
C5 C6 C7 C14 60.9(4)
C2 C3 C8 C11 95.5(5)
C4 C3 C8 C11 -146.9(4)
C2 C3 C8 C7 -63.7(4)
C4 C3 C8 C7 53.9(5)
C9 C7 C8 C11 -34.7(6)
C6 C7 C8 C11 -152.3(4)
C14 C7 C8 C11 87.0(5)
C9 C7 C8 C3 125.9(4)
C6 C7 C8 C3 8.3(5)
C14 C7 C8 C3 -112.4(4)
C10 O4 C9 O3 -178.3(4)
C10 O4 C9 C7 -3.1(6)
C8 C7 C9 O3 -151.4(5)
C6 C7 C9 O3 -37.1(6)
C14 C7 C9 O3 78.9(5)
C8 C7 C9 O4 33.6(6)
C6 C7 C9 O4 147.9(4)
C14 C7 C9 O4 -96.1(4)
C9 O4 C10 C11 -27.4(6)
C3 C8 C11 C10 -153.3(5)
C7 C8 C11 C10 4.9(7)
O4 C10 C11 C8 26.5(7)
C16 C5 C12 C18 -20.1(5)
C6 C5 C12 C18 -137.4(4)
C4 C5 C12 C18 102.8(4)
C16 C5 C12 C13 166.7(4)
C6 C5 C12 C13 49.4(5)
C4 C5 C12 C13 -70.4(4)
C18 C12 C13 C14 142.1(4)
C5 C12 C13 C14 -44.8(5)
C12 C13 C14 C15 176.3(4)
C12 C13 C14 C7 47.7(5)
C8 C7 C14 C15 -61.6(5)
C9 C7 C14 C15 62.7(5)
C6 C7 C14 C15 179.7(4)
C8 C7 C14 C13 63.1(5)
C9 C7 C14 C13 -172.6(3)
C6 C7 C14 C13 -55.6(4)
C17 O5 C16 C5 -47.1(5)
C12 C5 C16 O5 45.7(5)
C6 C5 C16 O5 165.5(4)
C4 C5 C16 O5 -76.0(5)
C16 O5 C17 O6 -166.4(4)
C16 O5 C17 C18 17.8(6)
C13 C12 C18 C17 165.2(4)
C5 C12 C18 C17 -7.5(7)
O6 C17 C18 C12 -165.0(5)
O5 C17 C18 C12 10.6(7)
